data_7117599
loop_
_publ_author_name
'Larragy, Ruth'
'Fitzgerald, Jenny'
'Prisecaru, Andreea'
'McKee, Vickie'
'Leonard, Paul'
'Kellett, Andrew'

_publ_section_title
;
 Protein engineering with artificial chemical nucleases.
;
_journal_issue 65
_journal_name_full 'Chemical communications (Cambridge, England)'
_journal_page_first 12908
_journal_page_last 12911
_journal_paper_doi 10.1039/c5cc04615g
_journal_volume 51
_journal_year 2015
_chemical_formula_moiety 'C24 H18 Cu N4 O, 2(N O3)'
_chemical_formula_sum 'C24 H18 Cu N6 O7'
_chemical_formula_weight 565.98
_space_group_crystal_system monoclinic
_space_group_IT_number 15
_space_group_name_Hall '-I 2ya'
_space_group_name_H-M_alt 'I 1 2/a 1'
_symmetry_space_group_name_Hall '-I 2ya'
_symmetry_space_group_name_H-M 'I 1 2/a 1'
_atom_sites_solution_hydrogens mixed
_atom_sites_solution_primary dual
_atom_sites_solution_secondary difmap
_audit_creation_method SHELXL-2014/6
_audit_update_record
;
2015-05-29 deposited with the CCDC.
2015-07-02 downloaded from the CCDC.
;
_cell_angle_alpha 90
_cell_angle_beta 102.1790(10)
_cell_angle_gamma 90
_cell_formula_units_Z 4
_cell_length_a 16.6086(15)
_cell_length_b 7.1589(6)
_cell_length_c 19.141(3)
_cell_measurement_reflns_used 6719
_cell_measurement_temperature 150(2)
_cell_measurement_theta_max 29.43
_cell_measurement_theta_min 2.18
_cell_volume 2224.6(4)
_computing_cell_refinement 'Bruker SAINT'
_computing_data_collection 'Bruker APEX2'
_computing_data_reduction 'Bruker SAINT'
_computing_molecular_graphics 'Bruker SHELXTL, Mercury'
_computing_publication_material 'Bruker SHELXTL, PublCIF'
_computing_structure_refinement 'SHELXL-2014/6 (Sheldrick, 2014)'
_computing_structure_solution 'SHELXT (Sheldrick 2015)'
_diffrn_ambient_temperature 150(2)
_diffrn_measured_fraction_theta_full 1.000
_diffrn_measured_fraction_theta_max 0.997
_diffrn_measurement_device_type 'Bruker APEX 2 CCD diffractometer'
_diffrn_measurement_method '\w rotation with narrow frames'
_diffrn_radiation_type MoK\a
_diffrn_radiation_wavelength 0.71073
_diffrn_reflns_av_R_equivalents 0.0182
_diffrn_reflns_av_unetI/netI 0.0155
_diffrn_reflns_laue_measured_fraction_full 1.000
_diffrn_reflns_laue_measured_fraction_max 0.997
_diffrn_reflns_limit_h_max 22
_diffrn_reflns_limit_h_min -22
_diffrn_reflns_limit_k_max 9
_diffrn_reflns_limit_k_min -9
_diffrn_reflns_limit_l_max 26
_diffrn_reflns_limit_l_min -26
_diffrn_reflns_number 12031
_diffrn_reflns_point_group_measured_fraction_full 1.000
_diffrn_reflns_point_group_measured_fraction_max 0.997
_diffrn_reflns_theta_full 25.242
_diffrn_reflns_theta_max 29.509
_diffrn_reflns_theta_min 2.177
_diffrn_source 'fine-focus sealed tube'
_exptl_absorpt_coefficient_mu 1.045
_exptl_absorpt_correction_T_max 0.7459
_exptl_absorpt_correction_T_min 0.6556
_exptl_absorpt_correction_type multi-scan
_exptl_absorpt_process_details 'SADABS v2012/1, Sheldrick, G.M., (2012)'
_exptl_crystal_colour green
_exptl_crystal_density_diffrn 1.690
_exptl_crystal_description lozenge
_exptl_crystal_F_000 1156
_exptl_crystal_size_max 0.280
_exptl_crystal_size_mid 0.250
_exptl_crystal_size_min 0.090
_exptl_transmission_factor_max 0.7459
_exptl_transmission_factor_min 0.6556
_refine_diff_density_max 0.481
_refine_diff_density_min -0.198
_refine_diff_density_rms 0.064
_refine_ls_extinction_method none
_refine_ls_goodness_of_fit_ref 1.101
_refine_ls_hydrogen_treatment mixed
_refine_ls_matrix_type full
_refine_ls_number_parameters 176
_refine_ls_number_reflns 3092
_refine_ls_number_restraints 0
_refine_ls_restrained_S_all 1.101
_refine_ls_R_factor_all 0.0300
_refine_ls_R_factor_gt 0.0278
_refine_ls_shift/su_max 0.000
_refine_ls_shift/su_mean 0.000
_refine_ls_structure_factor_coef Fsqd
_refine_ls_weighting_details 'w=1/[\s^2^(Fo^2^)+(0.0413P)^2^+2.0021P] where P=(Fo^2^+2Fc^2^)/3'
_refine_ls_weighting_scheme calc
_refine_ls_wR_factor_gt 0.0786
_refine_ls_wR_factor_ref 0.0801
_reflns_Friedel_coverage 0.000
_reflns_number_gt 2884
_reflns_number_total 3092
_reflns_threshold_expression 'I > 2\s(I)'
_cod_data_source_file c5cc04615g2.cif
_cod_data_source_block kell2
_cod_original_cell_volume 2224.7(4)
_cod_database_code 7117599
_shelx_space_group_comment
; 
The symmetry employed for this shelxl refinement is uniquely defined 
by the following loop, which should always be used as a source of 
symmetry information in preference to the above space-group names. 
They are only intended as comments. 
The complex was found in the CSD (version 5.36, Feb 2015; Allen, 2002) 
a number of times. In the present case, the I2/a space group was chosen 
over C2/c to reduce the value of the b angle but the reduced call is 
the same as the earlier reports, except that by Szpakolski et al. (2010) 
which appears to be a genuinely different polymorph. However, in each 
case the basic structure and packing are very similar.

;
_shelx_estimated_absorpt_t_min 0.758
_shelx_estimated_absorpt_t_max 0.912
_shelxl_version_number 2014/6

loop_
_space_group_symop_operation_xyz
'x, y, z'
'-x+1/2, y, -z'
'x+1/2, y+1/2, z+1/2'
'-x+1, y+1/2, -z+1/2'
'-x, -y, -z'
'x-1/2, -y, z'
'-x+1/2, -y+1/2, -z+1/2'
'x, -y+1/2, z+1/2'

loop_
_atom_site_label
_atom_site_type_symbol
_atom_site_fract_x
_atom_site_fract_y
_atom_site_fract_z
_atom_site_U_iso_or_equiv
_atom_site_adp_type
_atom_site_occupancy
_atom_site_site_symmetry_order
_atom_site_calc_flag
_atom_site_refinement_flags_posn
_atom_site_refinement_flags_adp
_atom_site_refinement_flags_occupancy
Cu1 Cu 0.7500 0.60178(3) 0.5000 0.02030(8) Uani 1 2 d S T P
O1 O 0.7500 0.3012(3) 0.5000 0.0457(5) Uani 1 2 d S T P
H1A H 0.7446(18) 0.238(4) 0.4653(13) 0.069 Uiso 1 1 d . U .
N1 N 0.64316(7) 0.69821(16) 0.52232(6) 0.0200(2) Uani 1 1 d . . .
N2 N 0.68110(7) 0.58253(16) 0.40086(6) 0.0201(2) Uani 1 1 d . . .
C1 C 0.62633(9) 0.7642(2) 0.58286(7) 0.0236(3) Uani 1 1 d . . .
H1 H 0.6701 0.7807 0.6232 0.028 Uiso 1 1 calc R U .
C2 C 0.54584(9) 0.8100(2) 0.58866(8) 0.0271(3) Uani 1 1 d . . .
H2 H 0.5358 0.8553 0.6327 0.033 Uiso 1 1 calc R U .
C3 C 0.48173(9) 0.7895(2) 0.53122(8) 0.0262(3) Uani 1 1 d . . .
H3 H 0.4271 0.8187 0.5352 0.031 Uiso 1 1 calc R U .
C4 C 0.49782(8) 0.72449(19) 0.46593(8) 0.0220(3) Uani 1 1 d . . .
C5 C 0.43526(8) 0.6982(2) 0.40247(9) 0.0266(3) Uani 1 1 d . . .
H5 H 0.3798 0.7294 0.4029 0.032 Uiso 1 1 calc R U .
C6 C 0.45418(9) 0.6295(2) 0.34193(8) 0.0261(3) Uani 1 1 d . . .
H6 H 0.4115 0.6098 0.3010 0.031 Uiso 1 1 calc R U .
C7 C 0.53772(8) 0.58617(18) 0.33867(7) 0.0214(3) Uani 1 1 d . . .
C8 C 0.56131(9) 0.5153(2) 0.27728(7) 0.0256(3) Uani 1 1 d . . .
H8 H 0.5209 0.4895 0.2353 0.031 Uiso 1 1 calc R U .
C9 C 0.64301(9) 0.4839(2) 0.27865(8) 0.0264(3) Uani 1 1 d . . .
H9 H 0.6598 0.4387 0.2373 0.032 Uiso 1 1 calc R U .
C10 C 0.70167(9) 0.5191(2) 0.34149(7) 0.0240(3) Uani 1 1 d . . .
H10 H 0.7581 0.4970 0.3418 0.029 Uiso 1 1 calc R U .
C11 C 0.60022(8) 0.61580(17) 0.39950(7) 0.0186(2) Uani 1 1 d . . .
C12 C 0.57981(8) 0.68133(18) 0.46438(7) 0.0189(2) Uani 1 1 d . . .
N3 N 0.68465(7) 0.03411(17) 0.34185(7) 0.0246(2) Uani 1 1 d . . .
O2 O 0.74951(8) 0.0990(2) 0.37991(9) 0.0494(4) Uani 1 1 d . . .
O3 O 0.61735(8) 0.0568(2) 0.35893(8) 0.0415(3) Uani 1 1 d . . .
O4 O 0.68915(9) -0.0521(2) 0.28652(7) 0.0435(3) Uani 1 1 d . . .

loop_
_atom_site_aniso_label
_atom_site_aniso_U_11
_atom_site_aniso_U_22
_atom_site_aniso_U_33
_atom_site_aniso_U_23
_atom_site_aniso_U_13
_atom_site_aniso_U_12
Cu1 0.01397(12) 0.02876(14) 0.01747(12) 0.000 0.00173(8) 0.000
O1 0.0738(14) 0.0238(8) 0.0314(9) 0.000 -0.0072(9) 0.000
N1 0.0189(5) 0.0207(5) 0.0206(5) 0.0008(4) 0.0048(4) 0.0000(4)
N2 0.0173(5) 0.0233(5) 0.0193(5) -0.0002(4) 0.0028(4) 0.0006(4)
C1 0.0260(6) 0.0229(6) 0.0227(6) -0.0006(5) 0.0070(5) -0.0010(5)
C2 0.0324(7) 0.0235(7) 0.0294(7) 0.0000(5) 0.0152(6) 0.0019(5)
C3 0.0237(6) 0.0220(6) 0.0365(8) 0.0032(5) 0.0141(6) 0.0037(5)
C4 0.0186(6) 0.0185(6) 0.0295(7) 0.0044(5) 0.0066(5) 0.0010(4)
C5 0.0150(6) 0.0260(7) 0.0377(8) 0.0067(6) 0.0034(5) 0.0013(5)
C6 0.0177(6) 0.0266(7) 0.0306(7) 0.0063(5) -0.0025(5) -0.0013(5)
C7 0.0192(6) 0.0205(6) 0.0228(6) 0.0044(5) 0.0009(5) -0.0022(4)
C8 0.0266(7) 0.0277(7) 0.0199(6) 0.0015(5) -0.0012(5) -0.0051(5)
C9 0.0296(7) 0.0285(7) 0.0209(6) -0.0027(5) 0.0047(5) -0.0030(6)
C10 0.0215(6) 0.0280(7) 0.0228(6) -0.0016(5) 0.0050(5) 0.0012(5)
C11 0.0170(6) 0.0178(6) 0.0203(6) 0.0026(4) 0.0022(4) -0.0005(4)
C12 0.0176(6) 0.0167(6) 0.0225(6) 0.0024(4) 0.0043(5) -0.0001(4)
N3 0.0206(5) 0.0217(5) 0.0310(6) 0.0010(5) 0.0046(5) 0.0020(4)
O2 0.0221(6) 0.0468(8) 0.0733(10) -0.0247(7) -0.0037(6) 0.0008(5)
O3 0.0245(6) 0.0536(8) 0.0495(8) -0.0070(6) 0.0147(5) -0.0003(5)
O4 0.0475(8) 0.0505(8) 0.0332(6) -0.0082(6) 0.0098(6) 0.0092(6)

loop_
_atom_type_symbol
_atom_type_description
_atom_type_scat_dispersion_real
_atom_type_scat_dispersion_imag
_atom_type_scat_source
C C 0.0033 0.0016 'International Tables Vol C Tables 4.2.6.8 and 6.1.1.4'
H H 0.0000 0.0000 'International Tables Vol C Tables 4.2.6.8 and 6.1.1.4'
N N 0.0061 0.0033 'International Tables Vol C Tables 4.2.6.8 and 6.1.1.4'
O O 0.0106 0.0060 'International Tables Vol C Tables 4.2.6.8 and 6.1.1.4'
Cu Cu 0.3201 1.2651 'International Tables Vol C Tables 4.2.6.8 and 6.1.1.4'

loop_
_geom_angle_atom_site_label_1
_geom_angle_atom_site_label_2
_geom_angle_atom_site_label_3
_geom_angle
_geom_angle_site_symmetry_1
_geom_angle_site_symmetry_3
N2 Cu1 N2 172.11(7) 2_656 .
N2 Cu1 N1 100.01(5) 2_656 .
N2 Cu1 N1 82.70(5) . .
N2 Cu1 N1 82.70(5) 2_656 2_656
N2 Cu1 N1 100.01(5) . 2_656
N1 Cu1 N1 140.27(7) . 2_656
N2 Cu1 O1 86.06(3) 2_656 .
N2 Cu1 O1 86.06(3) . .
N1 Cu1 O1 109.86(3) . .
N1 Cu1 O1 109.86(3) 2_656 .
C1 N1 C12 118.07(11) . .
C1 N1 Cu1 130.93(10) . .
C12 N1 Cu1 110.92(8) . .
C10 N2 C11 118.25(12) . .
C10 N2 Cu1 129.26(10) . .
C11 N2 Cu1 111.77(9) . .
N1 C1 C2 121.93(13) . .
C3 C2 C1 120.30(13) . .
C2 C3 C4 119.12(13) . .
C12 C4 C3 117.23(13) . .
C12 C4 C5 119.09(13) . .
C3 C4 C5 123.68(13) . .
C6 C5 C4 120.96(13) . .
C5 C6 C7 121.06(13) . .
C11 C7 C8 117.34(12) . .
C11 C7 C6 118.93(13) . .
C8 C7 C6 123.73(13) . .
C9 C8 C7 119.44(13) . .
C8 C9 C10 119.55(13) . .
N2 C10 C9 122.40(13) . .
N2 C11 C7 122.99(12) . .
N2 C11 C12 117.02(11) . .
C7 C11 C12 119.98(12) . .
N1 C12 C4 123.31(12) . .
N1 C12 C11 116.79(11) . .
C4 C12 C11 119.90(12) . .
O3 N3 O4 120.67(14) . .
O3 N3 O2 120.64(14) . .
O4 N3 O2 118.69(14) . .

loop_
_geom_bond_atom_site_label_1
_geom_bond_atom_site_label_2
_geom_bond_distance
_geom_bond_site_symmetry_2
Cu1 N2 2.0033(12) 2_656
Cu1 N2 2.0033(12) .
Cu1 N1 2.0317(11) .
Cu1 N1 2.0317(11) 2_656
Cu1 O1 2.1520(18) .
N1 C1 1.3344(17) .
N1 C12 1.3636(17) .
N2 C10 1.3334(17) .
N2 C11 1.3591(17) .
C1 C2 1.403(2) .
C2 C3 1.367(2) .
C3 C4 1.411(2) .
C4 C12 1.4027(18) .
C4 C5 1.435(2) .
C5 C6 1.355(2) .
C6 C7 1.436(2) .
C7 C11 1.4030(18) .
C7 C8 1.409(2) .
C8 C9 1.370(2) .
C9 C10 1.4018(19) .
C11 C12 1.4334(18) .
N3 O3 1.2395(17) .
N3 O4 1.2416(18) .
N3 O2 1.2552(17) .

loop_
_geom_hbond_atom_site_label_D
_geom_hbond_atom_site_label_H
_geom_hbond_atom_site_label_A
_geom_hbond_distance_DH
_geom_hbond_distance_HA
_geom_hbond_distance_DA
_geom_hbond_angle_DHA
O1 H1A O2 0.79(3) 1.93(3) 2.7150(18) 171(3)
